data_4083212
loop_
_publ_author_name
'Wahlicht, Sven'
'Brendler, Erica'
'Heine, Thomas'
'Zhechkov, Lyuben'
'Wagler, J\"org'

_publ_section_title
;
 7-Azaindol-1-yl(organo)silanes and Their PdCl2Complexes: Pd-Capped
 Tetrahedral Silicon Coordination Spheres and Paddlewheels with a Pd--Si
 Axis
;
_journal_issue 10
_journal_name_full Organometallics
_journal_page_first 2479
_journal_paper_doi 10.1021/om401220m
_journal_volume 33
_journal_year 2014
_chemical_formula_moiety '2(C9 H9 Cl2 N3 Pd), C2 H3 N'
_chemical_formula_sum 'C10 H10.5 Cl2 N3.5 Pd'
_chemical_formula_weight 357.02
_chemical_name_systematic
;
 ?
;
_space_group_IT_number 2
_symmetry_cell_setting triclinic
_symmetry_space_group_name_Hall '-P 1'
_symmetry_space_group_name_H-M 'P -1'
_atom_sites_solution_hydrogens geom
_atom_sites_solution_primary direct
_atom_sites_solution_secondary difmap
_audit_creation_method SHELXL-97
_cell_angle_alpha 71.326(4)
_cell_angle_beta 81.320(4)
_cell_angle_gamma 65.913(4)
_cell_formula_units_Z 4
_cell_length_a 10.1350(5)
_cell_length_b 11.4539(6)
_cell_length_c 11.9551(7)
_cell_measurement_reflns_used 33295
_cell_measurement_temperature 150(2)
_cell_measurement_theta_max 30.24
_cell_measurement_theta_min 2.55
_cell_volume 1199.94(12)
_computing_structure_refinement 'SHELXL-97 (Sheldrick, 1997)'
_diffrn_ambient_temperature 150(2)
_diffrn_measured_fraction_theta_full 0.999
_diffrn_measured_fraction_theta_max 0.999
_diffrn_measurement_device_type 'Stoe IPDS-2T'
_diffrn_measurement_method 'omega scans'
_diffrn_radiation_monochromator graphite
_diffrn_radiation_source 'fine-focus sealed tube'
_diffrn_radiation_type MoK\a
_diffrn_radiation_wavelength 0.71073
_diffrn_reflns_av_R_equivalents 0.0296
_diffrn_reflns_av_sigmaI/netI 0.0208
_diffrn_reflns_limit_h_max 13
_diffrn_reflns_limit_h_min -13
_diffrn_reflns_limit_k_max 15
_diffrn_reflns_limit_k_min -15
_diffrn_reflns_limit_l_max 15
_diffrn_reflns_limit_l_min -15
_diffrn_reflns_number 19741
_diffrn_reflns_theta_full 28.00
_diffrn_reflns_theta_max 28.00
_diffrn_reflns_theta_min 2.55
_exptl_absorpt_coefficient_mu 1.969
_exptl_absorpt_correction_T_max 0.7922
_exptl_absorpt_correction_T_min 0.7245
_exptl_absorpt_correction_type integration
_exptl_absorpt_process_details XShape
_exptl_crystal_colour orange
_exptl_crystal_density_diffrn 1.976
_exptl_crystal_density_method 'not measured'
_exptl_crystal_description piece
_exptl_crystal_F_000 700
_exptl_crystal_size_max 0.22
_exptl_crystal_size_mid 0.18
_exptl_crystal_size_min 0.14
_refine_diff_density_max 0.913
_refine_diff_density_min -0.788
_refine_diff_density_rms 0.093
_refine_ls_extinction_method none
_refine_ls_goodness_of_fit_ref 1.109
_refine_ls_hydrogen_treatment mixed
_refine_ls_matrix_type full
_refine_ls_number_parameters 309
_refine_ls_number_reflns 5785
_refine_ls_number_restraints 0
_refine_ls_restrained_S_all 1.109
_refine_ls_R_factor_all 0.0352
_refine_ls_R_factor_gt 0.0254
_refine_ls_shift/su_max 0.001
_refine_ls_shift/su_mean 0.000
_refine_ls_structure_factor_coef Fsqd
_refine_ls_weighting_details 'calc w=1/[\s^2^(Fo^2^)+(0.0182P)^2^+1.8967P] where P=(Fo^2^+2Fc^2^)/3'
_refine_ls_weighting_scheme calc
_refine_ls_wR_factor_gt 0.0546
_refine_ls_wR_factor_ref 0.0586
_reflns_number_gt 4913
_reflns_number_total 5785
_reflns_threshold_expression >2sigma(I)
_cod_data_source_file om401220m_si_002.cif
_cod_data_source_block (L'PdCl2)2(MeCN)
_cod_depositor_comments 'Adding full bibliography for 4083204--4083216.cif.'
_cod_original_cell_volume 1199.94(11)
_cod_original_sg_symbol_Hall -P1
_cod_original_sg_symbol_H-M P-1
_cod_database_code 4083212

loop_
_symmetry_equiv_pos_as_xyz
'x, y, z'
'-x, -y, -z'

loop_
_atom_site_label
_atom_site_type_symbol
_atom_site_fract_x
_atom_site_fract_y
_atom_site_fract_z
_atom_site_U_iso_or_equiv
_atom_site_adp_type
_atom_site_occupancy
_atom_site_symmetry_multiplicity
_atom_site_calc_flag
_atom_site_refinement_flags
Pd1 Pd 0.26496(2) 0.94060(2) 0.181166(17) 0.02116(5) Uani 1 1 d .
Cl1 Cl 0.44645(8) 0.99880(7) 0.20900(7) 0.03138(15) Uani 1 1 d .
Cl2 Cl 0.11918(8) 1.05119(8) 0.31354(7) 0.03314(16) Uani 1 1 d .
N1 N 0.1114(2) 0.8853(2) 0.1433(2) 0.0233(4) Uani 1 1 d .
N2 N 0.2665(2) 0.7674(2) 0.0036(2) 0.0236(5) Uani 1 1 d .
N3 N 0.4043(3) 0.8456(2) 0.0734(2) 0.0251(5) Uani 1 1 d .
H3N H 0.486(4) 0.849(4) 0.073(3) 0.048(11) Uiso 1 1 d .
C1 C -0.0246(3) 0.9210(3) 0.1915(3) 0.0279(6) Uani 1 1 d .
H1 H -0.0477 0.9693 0.2480 0.033 Uiso 1 1 calc R
C2 C -0.1313(3) 0.8901(3) 0.1617(3) 0.0312(6) Uani 1 1 d .
H2 H -0.2249 0.9183 0.1975 0.037 Uiso 1 1 calc R
C3 C -0.1034(3) 0.8188(3) 0.0808(3) 0.0310(6) Uani 1 1 d .
H3 H -0.1759 0.7973 0.0603 0.037 Uiso 1 1 calc R
C4 C 0.0353(3) 0.7801(3) 0.0307(2) 0.0270(6) Uani 1 1 d .
C5 C 0.1074(3) 0.7066(3) -0.0530(3) 0.0322(6) Uani 1 1 d .
H5 H 0.0655 0.6700 -0.0918 0.039 Uiso 1 1 calc R
C6 C 0.2447(3) 0.6988(3) -0.0668(2) 0.0291(6) Uani 1 1 d .
H6 H 0.3162 0.6539 -0.1163 0.035 Uiso 1 1 calc R
C7 C 0.1376(3) 0.8161(3) 0.0650(2) 0.0233(5) Uani 1 1 d .
C8 C 0.3969(3) 0.7762(3) 0.0114(2) 0.0226(5) Uani 1 1 d .
C9 C 0.5247(3) 0.7028(3) -0.0545(3) 0.0284(6) Uani 1 1 d .
H9A H 0.6077 0.7222 -0.0460 0.043 Uiso 1 1 calc R
H9B H 0.5022 0.7315 -0.1383 0.043 Uiso 1 1 calc R
H9C H 0.5480 0.6067 -0.0225 0.043 Uiso 1 1 calc R
Pd2 Pd 0.51473(2) 0.60355(2) 0.324898(17) 0.02107(5) Uani 1 1 d .
Cl3 Cl 0.44047(7) 0.49812(7) 0.22796(6) 0.02693(14) Uani 1 1 d .
Cl4 Cl 0.72600(7) 0.56485(8) 0.20970(7) 0.03345(16) Uani 1 1 d .
N4 N 0.5711(2) 0.6936(2) 0.4220(2) 0.0229(4) Uani 1 1 d .
N5 N 0.3374(2) 0.7590(2) 0.5268(2) 0.0233(4) Uani 1 1 d .
N6 N 0.3246(2) 0.6373(2) 0.4108(2) 0.0233(5) Uani 1 1 d .
H6N H 0.272(4) 0.605(4) 0.395(3) 0.046(11) Uiso 1 1 d .
C10 C 0.7022(3) 0.7014(3) 0.4107(3) 0.0286(6) Uani 1 1 d .
H10 H 0.7722 0.6594 0.3587 0.034 Uiso 1 1 calc R
C11 C 0.7393(3) 0.7682(3) 0.4718(3) 0.0311(6) Uani 1 1 d .
H11 H 0.8332 0.7703 0.4605 0.037 Uiso 1 1 calc R
C12 C 0.6419(3) 0.8316(3) 0.5488(3) 0.0286(6) Uani 1 1 d .
H12 H 0.6663 0.8783 0.5901 0.034 Uiso 1 1 calc R
C13 C 0.5068(3) 0.8238(3) 0.5629(2) 0.0255(5) Uani 1 1 d .
C14 C 0.3783(3) 0.8729(3) 0.6318(2) 0.0282(6) Uani 1 1 d .
H14 H 0.3653 0.9244 0.6840 0.034 Uiso 1 1 calc R
C15 C 0.2803(3) 0.8332(3) 0.6097(2) 0.0288(6) Uani 1 1 d .
H15 H 0.1860 0.8521 0.6445 0.035 Uiso 1 1 calc R
C16 C 0.4780(3) 0.7540(3) 0.4977(2) 0.0221(5) Uani 1 1 d .
C17 C 0.2648(3) 0.7017(3) 0.4867(2) 0.0234(5) Uani 1 1 d .
C18 C 0.1161(3) 0.7184(3) 0.5361(3) 0.0332(7) Uani 1 1 d .
H18A H 0.0787 0.6684 0.5054 0.050 Uiso 1 1 calc R
H18B H 0.0528 0.8132 0.5129 0.050 Uiso 1 1 calc R
H18C H 0.1192 0.6845 0.6224 0.050 Uiso 1 1 calc R
N7 N 0.0663(3) 0.5710(3) 0.3488(3) 0.0436(7) Uani 1 1 d .
C19 C 0.0914(3) 0.5050(3) 0.2886(3) 0.0330(6) Uani 1 1 d .
C20 C 0.1254(4) 0.4215(4) 0.2098(3) 0.0408(8) Uani 1 1 d .
H20A H 0.2158 0.4196 0.1660 0.061 Uiso 1 1 calc R
H20B H 0.0470 0.4582 0.1540 0.061 Uiso 1 1 calc R
H20C H 0.1362 0.3306 0.2563 0.061 Uiso 1 1 calc R

loop_
_atom_site_aniso_label
_atom_site_aniso_U_11
_atom_site_aniso_U_22
_atom_site_aniso_U_33
_atom_site_aniso_U_23
_atom_site_aniso_U_13
_atom_site_aniso_U_12
Pd1 0.02090(10) 0.02233(10) 0.02295(10) -0.01084(8) 0.00145(7) -0.00832(8)
Cl1 0.0313(3) 0.0366(4) 0.0373(4) -0.0187(3) 0.0016(3) -0.0185(3)
Cl2 0.0280(3) 0.0407(4) 0.0362(4) -0.0255(3) 0.0051(3) -0.0096(3)
N1 0.0220(11) 0.0240(11) 0.0253(11) -0.0095(9) 0.0016(9) -0.0091(9)
N2 0.0239(11) 0.0255(11) 0.0244(11) -0.0109(9) -0.0011(9) -0.0093(9)
N3 0.0212(11) 0.0296(12) 0.0300(12) -0.0151(10) 0.0044(9) -0.0118(10)
C1 0.0267(14) 0.0302(14) 0.0298(14) -0.0130(12) 0.0064(11) -0.0130(12)
C2 0.0221(13) 0.0354(16) 0.0361(15) -0.0105(13) 0.0034(11) -0.0122(12)
C3 0.0257(14) 0.0340(16) 0.0353(15) -0.0055(12) -0.0023(11) -0.0162(12)
C4 0.0265(14) 0.0302(14) 0.0269(13) -0.0079(11) -0.0025(11) -0.0128(12)
C5 0.0337(16) 0.0375(16) 0.0329(15) -0.0153(13) -0.0043(12) -0.0159(13)
C6 0.0331(15) 0.0313(15) 0.0270(14) -0.0154(12) -0.0023(11) -0.0106(12)
C7 0.0242(13) 0.0237(13) 0.0218(12) -0.0049(10) -0.0021(10) -0.0100(11)
C8 0.0234(13) 0.0206(12) 0.0238(12) -0.0084(10) 0.0007(10) -0.0071(10)
C9 0.0248(13) 0.0322(15) 0.0293(14) -0.0158(12) 0.0054(11) -0.0089(12)
Pd2 0.01923(10) 0.02294(10) 0.02315(10) -0.01057(8) 0.00076(7) -0.00760(8)
Cl3 0.0286(3) 0.0296(3) 0.0299(3) -0.0167(3) 0.0035(3) -0.0136(3)
Cl4 0.0229(3) 0.0482(4) 0.0359(4) -0.0228(3) 0.0065(3) -0.0144(3)
N4 0.0196(10) 0.0248(11) 0.0262(11) -0.0101(9) -0.0017(8) -0.0081(9)
N5 0.0226(11) 0.0261(11) 0.0248(11) -0.0117(9) 0.0005(8) -0.0099(9)
N6 0.0191(11) 0.0264(12) 0.0279(11) -0.0125(9) 0.0008(9) -0.0092(9)
C10 0.0221(13) 0.0337(15) 0.0345(15) -0.0146(12) 0.0011(11) -0.0122(12)
C11 0.0241(14) 0.0379(16) 0.0367(15) -0.0123(13) -0.0038(11) -0.0149(13)
C12 0.0297(15) 0.0286(14) 0.0311(14) -0.0095(12) -0.0073(11) -0.0118(12)
C13 0.0275(14) 0.0255(13) 0.0262(13) -0.0094(11) -0.0039(11) -0.0100(11)
C14 0.0304(14) 0.0302(14) 0.0272(13) -0.0154(11) -0.0001(11) -0.0096(12)
C15 0.0279(14) 0.0301(14) 0.0275(14) -0.0148(12) 0.0047(11) -0.0072(12)
C16 0.0202(12) 0.0226(12) 0.0230(12) -0.0069(10) -0.0013(9) -0.0074(10)
C17 0.0193(12) 0.0254(13) 0.0263(13) -0.0076(11) 0.0008(10) -0.0096(11)
C18 0.0253(14) 0.0443(18) 0.0376(16) -0.0224(14) 0.0077(12) -0.0157(13)
N7 0.0348(15) 0.0516(18) 0.0522(17) -0.0256(15) 0.0005(13) -0.0168(14)
C19 0.0238(14) 0.0381(17) 0.0405(17) -0.0113(14) -0.0014(12) -0.0149(13)
C20 0.0363(17) 0.048(2) 0.0489(19) -0.0240(16) 0.0060(14) -0.0220(16)

loop_
_atom_type_symbol
_atom_type_description
_atom_type_scat_dispersion_real
_atom_type_scat_dispersion_imag
_atom_type_scat_source
C C 0.0033 0.0016 'International Tables Vol C Tables 4.2.6.8 and 6.1.1.4'
H H 0.0000 0.0000 'International Tables Vol C Tables 4.2.6.8 and 6.1.1.4'
N N 0.0061 0.0033 'International Tables Vol C Tables 4.2.6.8 and 6.1.1.4'
Pd Pd -0.9988 1.0072 'International Tables Vol C Tables 4.2.6.8 and 6.1.1.4'
Cl Cl 0.1484 0.1585 'International Tables Vol C Tables 4.2.6.8 and 6.1.1.4'

loop_
_geom_angle_atom_site_label_1
_geom_angle_atom_site_label_2
_geom_angle_atom_site_label_3
_geom_angle
N3 Pd1 N1 89.65(9)
N3 Pd1 Cl1 85.80(7)
N1 Pd1 Cl1 175.17(6)
N3 Pd1 Cl2 175.12(7)
N1 Pd1 Cl2 95.03(6)
Cl1 Pd1 Cl2 89.57(3)
C7 N1 C1 115.6(2)
C7 N1 Pd1 121.75(18)
C1 N1 Pd1 122.55(19)
C8 N2 C7 128.0(2)
C8 N2 C6 124.4(2)
C7 N2 C6 107.5(2)
C8 N3 Pd1 133.2(2)
C8 N3 H3N 115(3)
Pd1 N3 H3N 111(3)
N1 C1 C2 122.9(3)
N1 C1 H1 118.5
C2 C1 H1 118.5
C3 C2 C1 121.0(3)
C3 C2 H2 119.5
C1 C2 H2 119.5
C2 C3 C4 117.3(3)
C2 C3 H3 121.4
C4 C3 H3 121.4
C3 C4 C7 118.3(3)
C3 C4 C5 134.8(3)
C7 C4 C5 106.8(2)
C6 C5 C4 108.0(3)
C6 C5 H5 126.0
C4 C5 H5 126.0
C5 C6 N2 109.8(2)
C5 C6 H6 125.1
N2 C6 H6 125.1
N1 C7 N2 127.3(2)
N1 C7 C4 124.8(3)
N2 C7 C4 107.9(2)
N3 C8 N2 119.7(2)
N3 C8 C9 122.5(3)
N2 C8 C9 117.7(2)
C8 C9 H9A 109.5
C8 C9 H9B 109.5
H9A C9 H9B 109.5
C8 C9 H9C 109.5
H9A C9 H9C 109.5
H9B C9 H9C 109.5
N6 Pd2 N4 89.94(9)
N6 Pd2 Cl3 86.21(7)
N4 Pd2 Cl3 175.63(7)
N6 Pd2 Cl4 174.63(7)
N4 Pd2 Cl4 94.79(7)
Cl3 Pd2 Cl4 89.15(3)
C16 N4 C10 115.3(2)
C16 N4 Pd2 122.14(18)
C10 N4 Pd2 122.50(19)
C17 N5 C16 128.2(2)
C17 N5 C15 124.8(2)
C16 N5 C15 107.0(2)
C17 N6 Pd2 132.2(2)
C17 N6 H6N 112(3)
Pd2 N6 H6N 116(3)
N4 C10 C11 123.0(3)
N4 C10 H10 118.5
C11 C10 H10 118.5
C12 C11 C10 121.3(3)
C12 C11 H11 119.4
C10 C11 H11 119.4
C11 C12 C13 116.8(3)
C11 C12 H12 121.6
C13 C12 H12 121.6
C12 C13 C16 118.3(3)
C12 C13 C14 134.8(3)
C16 C13 C14 106.9(2)
C15 C14 C13 108.0(2)
C15 C14 H14 126.0
C13 C14 H14 126.0
C14 C15 N5 110.2(2)
C14 C15 H15 124.9
N5 C15 H15 124.9
N4 C16 N5 126.8(2)
N4 C16 C13 125.3(2)
N5 C16 C13 107.9(2)
N6 C17 N5 120.4(2)
N6 C17 C18 122.5(3)
N5 C17 C18 117.1(2)
C17 C18 H18A 109.5
C17 C18 H18B 109.5
H18A C18 H18B 109.5
C17 C18 H18C 109.5
H18A C18 H18C 109.5
H18B C18 H18C 109.5
N7 C19 C20 178.9(4)
C19 C20 H20A 109.5
C19 C20 H20B 109.5
H20A C20 H20B 109.5
C19 C20 H20C 109.5
H20A C20 H20C 109.5
H20B C20 H20C 109.5

loop_
_geom_bond_atom_site_label_1
_geom_bond_atom_site_label_2
_geom_bond_distance
Pd1 N3 1.983(2)
Pd1 N1 2.057(2)
Pd1 Cl1 2.2948(7)
Pd1 Cl2 2.3114(7)
N1 C7 1.343(3)
N1 C1 1.360(3)
N2 C8 1.385(3)
N2 C7 1.391(3)
N2 C6 1.412(3)
N3 C8 1.276(3)
N3 H3N 0.85(4)
C1 C2 1.389(4)
C1 H1 0.9500
C2 C3 1.384(4)
C2 H2 0.9500
C3 C4 1.392(4)
C3 H3 0.9500
C4 C7 1.413(4)
C4 C5 1.435(4)
C5 C6 1.346(4)
C5 H5 0.9500
C6 H6 0.9500
C8 C9 1.494(4)
C9 H9A 0.9800
C9 H9B 0.9800
C9 H9C 0.9800
Pd2 N6 1.992(2)
Pd2 N4 2.045(2)
Pd2 Cl3 2.2954(7)
Pd2 Cl4 2.3247(7)
N4 C16 1.342(3)
N4 C10 1.352(3)
N5 C17 1.381(3)
N5 C16 1.397(3)
N5 C15 1.415(3)
N6 C17 1.277(3)
N6 H6N 0.84(4)
C10 C11 1.391(4)
C10 H10 0.9500
C11 C12 1.385(4)
C11 H11 0.9500
C12 C13 1.390(4)
C12 H12 0.9500
C13 C16 1.410(4)
C13 C14 1.438(4)
C14 C15 1.336(4)
C14 H14 0.9500
C15 H15 0.9500
C17 C18 1.491(4)
C18 H18A 0.9800
C18 H18B 0.9800
C18 H18C 0.9800
N7 C19 1.136(4)
C19 C20 1.460(4)
C20 H20A 0.9800
C20 H20B 0.9800
C20 H20C 0.9800

loop_
_geom_torsion_atom_site_label_1
_geom_torsion_atom_site_label_2
_geom_torsion_atom_site_label_3
_geom_torsion_atom_site_label_4
_geom_torsion
N3 Pd1 N1 C7 -2.6(2)
Cl2 Pd1 N1 C7 178.8(2)
N3 Pd1 N1 C1 -179.6(2)
Cl2 Pd1 N1 C1 1.8(2)
N1 Pd1 N3 C8 -2.1(3)
Cl1 Pd1 N3 C8 179.5(3)
C7 N1 C1 C2 -0.7(4)
Pd1 N1 C1 C2 176.5(2)
N1 C1 C2 C3 0.6(5)
C1 C2 C3 C4 -0.1(4)
C2 C3 C4 C7 -0.2(4)
C2 C3 C4 C5 179.4(3)
C3 C4 C5 C6 -179.2(3)
C7 C4 C5 C6 0.4(3)
C4 C5 C6 N2 -1.2(4)
C8 N2 C6 C5 178.7(3)
C7 N2 C6 C5 1.5(3)
C1 N1 C7 N2 -179.8(3)
Pd1 N1 C7 N2 3.0(4)
C1 N1 C7 C4 0.3(4)
Pd1 N1 C7 C4 -176.9(2)
C8 N2 C7 N1 1.8(4)
C6 N2 C7 N1 178.8(3)
C8 N2 C7 C4 -178.2(3)
C6 N2 C7 C4 -1.3(3)
C3 C4 C7 N1 0.2(4)
C5 C4 C7 N1 -179.5(3)
C3 C4 C7 N2 -179.8(3)
C5 C4 C7 N2 0.5(3)
Pd1 N3 C8 N2 6.4(4)
Pd1 N3 C8 C9 -173.7(2)
C7 N2 C8 N3 -6.6(4)
C6 N2 C8 N3 176.8(3)
C7 N2 C8 C9 173.5(3)
C6 N2 C8 C9 -3.0(4)
N6 Pd2 N4 C16 -5.7(2)
Cl4 Pd2 N4 C16 171.8(2)
N6 Pd2 N4 C10 177.2(2)
Cl4 Pd2 N4 C10 -5.3(2)
N4 Pd2 N6 C17 5.8(3)
Cl3 Pd2 N6 C17 -176.3(3)
C16 N4 C10 C11 -0.6(4)
Pd2 N4 C10 C11 176.7(2)
N4 C10 C11 C12 -0.1(5)
C10 C11 C12 C13 0.8(4)
C11 C12 C13 C16 -0.7(4)
C11 C12 C13 C14 179.7(3)
C12 C13 C14 C15 -179.7(3)
C16 C13 C14 C15 0.6(3)
C13 C14 C15 N5 -0.4(3)
C17 N5 C15 C14 178.8(3)
C16 N5 C15 C14 0.0(3)
C10 N4 C16 N5 -179.0(3)
Pd2 N4 C16 N5 3.7(4)
C10 N4 C16 C13 0.7(4)
Pd2 N4 C16 C13 -176.6(2)
C17 N5 C16 N4 1.4(5)
C15 N5 C16 N4 -179.9(3)
C17 N5 C16 C13 -178.3(3)
C15 N5 C16 C13 0.4(3)
C12 C13 C16 N4 -0.1(4)
C14 C13 C16 N4 179.7(3)
C12 C13 C16 N5 179.7(2)
C14 C13 C16 N5 -0.6(3)
Pd2 N6 C17 N5 -2.9(4)
Pd2 N6 C17 C18 177.3(2)
C16 N5 C17 N6 -2.2(4)
C15 N5 C17 N6 179.4(3)
C16 N5 C17 C18 177.7(3)
C15 N5 C17 C18 -0.8(4)
